data_1517575
loop_
_publ_author_name
'Lu Liu'
'Yanhua Liu'
'Gang Han'
'Dongqing Wu'
'Hongwei Hou'
'Yaoting Fan'

_publ_section_title
;
 A series of 2D coordination complexes constructed from a flexible
 bis(methylbenzimidazole) ligand and different dicarboxylates
;
_journal_name_full
;
Inorganica Chimica Acta
;
_journal_page_first 25
_journal_page_last 34
_journal_volume 403
_journal_year 2013
_chemical_formula_moiety 'C28 H30 N4 O7 Zn2, 2(H2 O)'
_chemical_formula_sum 'C28 H34 N4 O9 Zn2'
_chemical_formula_weight 701.33
_space_group_IT_number 2
_symmetry_cell_setting triclinic
_symmetry_space_group_name_Hall '-P 1'
_symmetry_space_group_name_H-M 'P -1'
_atom_sites_solution_hydrogens geom
_atom_sites_solution_primary direct
_atom_sites_solution_secondary difmap
_cell_angle_alpha 70.98(3)
_cell_angle_beta 84.67(3)
_cell_angle_gamma 71.61(3)
_cell_formula_units_Z 2
_cell_length_a 11.093(2)
_cell_length_b 12.359(3)
_cell_length_c 12.561(3)
_cell_measurement_temperature 566(2)
_cell_volume 1544.8(7)
_computing_structure_refinement 'SHELXL-97 (Sheldrick, 1997)'
_computing_structure_solution 'SHELXS-97 (Sheldrick, 1990)'
_diffrn_ambient_temperature 566(2)
_diffrn_measured_fraction_theta_full 0.992
_diffrn_measured_fraction_theta_max 0.992
_diffrn_radiation_monochromator graphite
_diffrn_radiation_source 'fine-focus sealed tube'
_diffrn_radiation_type MoK\a
_diffrn_radiation_wavelength 0.71073
_diffrn_reflns_av_R_equivalents 0.0813
_diffrn_reflns_av_sigmaI/netI 0.1046
_diffrn_reflns_limit_h_max 13
_diffrn_reflns_limit_h_min -13
_diffrn_reflns_limit_k_max 14
_diffrn_reflns_limit_k_min -14
_diffrn_reflns_limit_l_max 14
_diffrn_reflns_limit_l_min -14
_diffrn_reflns_number 15177
_diffrn_reflns_theta_full 25.00
_diffrn_reflns_theta_max 25.00
_diffrn_reflns_theta_min 1.83
_exptl_absorpt_coefficient_mu 1.610
_exptl_absorpt_correction_T_max 0.7827
_exptl_absorpt_correction_T_min 0.7390
_exptl_absorpt_correction_type multi-scan
_exptl_crystal_density_diffrn 1.508
_exptl_crystal_density_method 'not measured'
_exptl_crystal_F_000 724
_exptl_crystal_size_max 0.20
_exptl_crystal_size_mid 0.18
_exptl_crystal_size_min 0.16
_refine_diff_density_max 0.794
_refine_diff_density_min -0.451
_refine_diff_density_rms 0.103
_refine_ls_extinction_method none
_refine_ls_goodness_of_fit_ref 1.127
_refine_ls_hydrogen_treatment mixed
_refine_ls_matrix_type full
_refine_ls_number_parameters 406
_refine_ls_number_reflns 5400
_refine_ls_number_restraints 96
_refine_ls_restrained_S_all 1.126
_refine_ls_R_factor_all 0.1266
_refine_ls_R_factor_gt 0.0840
_refine_ls_shift/su_max 0.075
_refine_ls_shift/su_mean 0.005
_refine_ls_structure_factor_coef Fsqd
_refine_ls_weighting_details 'calc w=1/[\s^2^(Fo^2^)+(0.0868P)^2^+0.0000P] where P=(Fo^2^+2Fc^2^)/3'
_refine_ls_weighting_scheme calc
_refine_ls_wR_factor_gt 0.1762
_refine_ls_wR_factor_ref 0.2077
_reflns_number_gt 3719
_reflns_number_total 5400
_reflns_threshold_expression >2sigma(I)
_cod_data_source_file ICA-2013-403-25-34-5.cif
_cod_data_source_block a
_cod_depositor_comments
;
The following automatic conversions were performed:

'_symmetry_cell_setting' value 'Triclinic' changed to 'triclinic'
according to the built-in table from CIF Core dictionary named
'cif_core.dic' version 2.4.1 from 2010-06-29.

Automatic conversion script
Id: cif_fix_values 2281 2013-09-26 08:29:07Z andrius 
;
_cod_original_cell_volume 1544.8(6)
_cod_database_code 1517575

loop_
_symmetry_equiv_pos_as_xyz
'x, y, z'
'-x, -y, -z'

loop_
_atom_site_label
_atom_site_type_symbol
_atom_site_fract_x
_atom_site_fract_y
_atom_site_fract_z
_atom_site_U_iso_or_equiv
_atom_site_adp_type
_atom_site_occupancy
_atom_site_symmetry_multiplicity
_atom_site_calc_flag
_atom_site_refinement_flags
H1WA H 0.3636(14) -0.0619(12) 0.5981(12) 0.070(5) Uiso 1 1 d .
Zn1 Zn 0.282950(15) -0.149699(14) 0.761405(14) 0.03827(6) Uani 1 1 d .
Zn2 Zn -0.446162(16) -0.234150(14) 0.633589(14) 0.03977(6) Uani 1 1 d .
N1 N 0.22293(11) -0.04953(10) 0.86396(10) 0.0444(4) Uani 1 1 d .
N2 N 0.18053(12) 0.09582(10) 0.94166(10) 0.0505(5) Uani 1 1 d .
N3 N 0.48352(12) 0.36035(10) 0.62869(10) 0.0472(4) Uani 1 1 d .
N4 N 0.43493(11) 0.30896(10) 0.48803(10) 0.0442(4) Uani 1 1 d .
C1 C 0.23912(17) 0.14627(15) 0.73635(14) 0.0665(7) Uani 1 1 d .
H1A H 0.2252 0.1177 0.6775 0.100 Uiso 1 1 calc R
H1B H 0.3250 0.1489 0.7334 0.100 Uiso 1 1 calc R
H1C H 0.1815 0.2254 0.7265 0.100 Uiso 1 1 calc R
C2 C 0.21695(14) 0.06411(12) 0.84722(12) 0.0437(5) Uani 1 1 d .
C3 C 0.18519(13) -0.09389(13) 0.97594(12) 0.0430(5) Uani 1 1 d .
C4 C 0.16724(14) -0.20425(14) 1.03430(13) 0.0504(6) Uani 1 1 d .
H4 H 0.1830 -0.2640 1.0005 0.060 Uiso 1 1 calc R
C5 C 0.12563(15) -0.22258(16) 1.14322(14) 0.0622(7) Uani 1 1 d .
H5 H 0.1130 -0.2956 1.1846 0.075 Uiso 1 1 calc R
C6 C 0.10243(16) -0.13148(17) 1.19154(16) 0.0710(8) Uani 1 1 d .
H6 H 0.0745 -0.1452 1.2655 0.085 Uiso 1 1 calc R
C7 C 0.11914(15) -0.02263(14) 1.13425(13) 0.0558(6) Uani 1 1 d .
H7 H 0.1035 0.0370 1.1682 0.067 Uiso 1 1 calc R
C8 C 0.16017(13) -0.00375(13) 1.02392(12) 0.0459(5) Uani 1 1 d .
C9 C 0.16264(16) 0.21249(14) 0.95739(14) 0.0672(7) Uani 1 1 d .
H9A H 0.0811 0.2371 0.9921 0.081 Uiso 1 1 calc R
H9B H 0.1624 0.2723 0.8846 0.081 Uiso 1 1 calc R
C10 C 0.26811(17) 0.20565(15) 1.03143(15) 0.0701(7) Uani 1 1 d .
H10A H 0.2478 0.2813 1.0471 0.084 Uiso 1 1 calc R
H10B H 0.2694 0.1433 1.1027 0.084 Uiso 1 1 calc R
C11 C 0.39780(16) 0.18039(16) 0.98224(15) 0.0676(7) Uani 1 1 d .
H11A H 0.4168 0.1083 0.9605 0.081 Uiso 1 1 calc R
H11B H 0.4601 0.1664 1.0384 0.081 Uiso 1 1 calc R
C12 C 0.40705(18) 0.28869(17) 0.87631(16) 0.0765(7) Uani 1 1 d .
H12A H 0.3470 0.3006 0.8191 0.092 Uiso 1 1 calc R
H12B H 0.3846 0.3613 0.8975 0.092 Uiso 1 1 calc R
C13 C 0.53505(17) 0.26704(19) 0.83010(16) 0.0834(8) Uani 1 1 d .
H13A H 0.5598 0.1888 0.8192 0.100 Uiso 1 1 calc R
H13B H 0.5922 0.2626 0.8864 0.100 Uiso 1 1 calc R
C14 C 0.55600(16) 0.35505(15) 0.72287(13) 0.0657(6) Uani 1 1 d .
H14A H 0.5318 0.4340 0.7322 0.079 Uiso 1 1 calc R
H14B H 0.6457 0.3335 0.7053 0.079 Uiso 1 1 calc R
C15 C 0.64031(17) 0.18287(16) 0.58547(15) 0.0759(8) Uani 1 1 d .
H15A H 0.6822 0.1838 0.5149 0.114 Uiso 1 1 calc R
H15B H 0.6216 0.1082 0.6184 0.114 Uiso 1 1 calc R
H15C H 0.6947 0.1913 0.6355 0.114 Uiso 1 1 calc R
C16 C 0.52086(14) 0.28333(13) 0.56637(13) 0.0500(6) Uani 1 1 d .
C17 C 0.33873(16) 0.40915(14) 0.49761(13) 0.0531(5) Uani 1 1 d U
C18 C 0.22671(17) 0.47051(15) 0.43811(15) 0.0643(5) Uani 1 1 d U
H18 H 0.2056 0.4474 0.3806 0.077 Uiso 1 1 calc R
C19 C 0.14464(19) 0.56988(17) 0.46716(16) 0.0776(6) Uani 1 1 d U
H19 H 0.0690 0.6157 0.4277 0.093 Uiso 1 1 calc R
C20 C 0.18008(19) 0.59749(17) 0.55674(16) 0.0781(6) Uani 1 1 d U
H20 H 0.1242 0.6614 0.5769 0.094 Uiso 1 1 calc R
C21 C 0.29072(18) 0.53722(16) 0.61655(15) 0.0703(5) Uani 1 1 d U
H21 H 0.3119 0.5598 0.6744 0.084 Uiso 1 1 calc R
C22 C 0.37003(16) 0.44031(14) 0.58627(13) 0.0541(5) Uani 1 1 d U
C23 C 0.48740(14) -0.37752(12) 0.85722(12) 0.0403(5) Uani 1 1 d .
C24 C 0.53098(14) -0.48810(13) 0.95343(12) 0.0450(5) Uani 1 1 d .
H24 H 0.6077 -0.5443 0.9469 0.054 Uiso 1 1 calc R
C25 C 0.07198(16) -0.15050(14) 0.69288(13) 0.0551(6) Uani 1 1 d .
C26 C -0.04855(16) -0.18338(14) 0.68685(14) 0.0665(7) Uani 1 1 d .
H26 H -0.0591 -0.2512 0.7420 0.080 Uiso 1 1 calc R
C27 C -0.13160(16) -0.12749(15) 0.61542(15) 0.0694(7) Uani 1 1 d .
H27 H -0.1203 -0.0599 0.5603 0.083 Uiso 1 1 calc R
C28 C -0.25163(15) -0.15800(13) 0.60817(13) 0.0510(6) Uani 1 1 d .
O1 O 0.40231(9) -0.11313(9) 0.64801(9) 0.0495(4) Uani 1 1 d .
O2 O 0.08283(11) -0.05123(11) 0.64276(10) 0.0726(5) Uani 1 1 d .
O3 O 0.15422(11) -0.23335(10) 0.75979(10) 0.0714(5) Uani 1 1 d .
O4 O 0.39758(11) -0.29338(10) 0.87282(9) 0.0610(5) Uani 1 1 d .
O5 O 0.54400(12) -0.37682(9) 0.76631(9) 0.0636(5) Uani 1 1 d .
O6 O -0.27245(10) -0.24729(9) 0.68500(9) 0.0576(4) Uani 1 1 d .
O7 O -0.32723(11) -0.09631(10) 0.53098(10) 0.0643(5) Uani 1 1 d .
O8 O 0.12256(14) 0.54849(14) 0.90675(14) 0.1303(9) Uani 1 1 d D
O9 O 0.88014(12) 0.52045(12) 0.86254(11) 0.1103(7) Uani 1 1 d D
H8WA H 0.0680(3) 0.6142(3) 0.8728(7) 0.165 Uiso 1 1 d D
H9WA H 0.8151(2) 0.5350(7) 0.8241(3) 0.165 Uiso 1 1 d D
H8WB H 0.1890(2) 0.5499(9) 0.8674(4) 0.165 Uiso 1 1 d D
H9WB H 0.9427(3) 0.4880(5) 0.8272(3) 0.165 Uiso 1 1 d D

loop_
_atom_site_aniso_label
_atom_site_aniso_U_11
_atom_site_aniso_U_22
_atom_site_aniso_U_33
_atom_site_aniso_U_23
_atom_site_aniso_U_13
_atom_site_aniso_U_12
Zn1 0.03301(8) 0.04485(8) 0.03914(9) -0.01711(6) 0.00358(7) -0.01158(6)
Zn2 0.03640(9) 0.04618(8) 0.03665(9) -0.01411(7) 0.00306(7) -0.01202(7)
N1 0.0433(6) 0.0555(6) 0.0469(6) -0.0316(4) 0.0022(5) -0.0161(5)
N2 0.0452(7) 0.0577(6) 0.0565(7) -0.0346(5) -0.0009(6) -0.0086(5)
N3 0.0535(7) 0.0501(5) 0.0518(6) -0.0297(4) 0.0013(5) -0.0203(5)
N4 0.0445(7) 0.0475(6) 0.0393(6) -0.0140(5) -0.0052(5) -0.0103(5)
C1 0.0803(11) 0.0681(9) 0.0575(10) -0.0231(8) 0.0174(9) -0.0325(8)
C2 0.0382(8) 0.0505(7) 0.0520(8) -0.0329(5) -0.0001(6) -0.0087(6)
C3 0.0285(7) 0.0563(8) 0.0413(8) -0.0174(6) -0.0040(6) -0.0054(6)
C4 0.0420(8) 0.0598(8) 0.0529(9) -0.0225(6) 0.0008(7) -0.0154(7)
C5 0.0465(9) 0.0853(11) 0.0482(10) -0.0162(8) 0.0013(8) -0.0164(8)
C6 0.0422(9) 0.1070(13) 0.0579(10) -0.0271(9) 0.0106(8) -0.0163(9)
C7 0.0467(9) 0.0735(8) 0.0585(8) -0.0455(6) -0.0005(7) -0.0073(7)
C8 0.0266(7) 0.0681(8) 0.0542(8) -0.0418(5) 0.0088(6) -0.0084(6)
C9 0.0637(10) 0.0702(8) 0.0829(10) -0.0477(6) -0.0082(8) -0.0139(7)
C10 0.0848(12) 0.0761(9) 0.0618(10) -0.0318(7) 0.0006(9) -0.0310(8)
C11 0.0693(10) 0.0906(10) 0.0515(10) -0.0186(8) -0.0052(8) -0.0382(8)
C12 0.0722(11) 0.1021(11) 0.0709(11) -0.0380(8) -0.0062(9) -0.0344(8)
C13 0.0760(11) 0.1197(13) 0.0633(11) -0.0209(9) -0.0227(8) -0.0434(9)
C14 0.0665(10) 0.0923(9) 0.0619(9) -0.0431(7) 0.0030(8) -0.0370(7)
C15 0.0607(11) 0.0873(11) 0.0742(11) -0.0401(8) -0.0208(9) 0.0063(9)
C16 0.0406(8) 0.0586(8) 0.0585(9) -0.0253(6) 0.0094(7) -0.0206(6)
C17 0.0562(7) 0.0538(6) 0.0474(7) -0.0206(5) 0.0052(6) -0.0104(6)
C18 0.0671(8) 0.0647(7) 0.0563(7) -0.0245(6) -0.0037(7) -0.0068(7)
C19 0.0731(8) 0.0766(8) 0.0657(8) -0.0221(7) -0.0011(7) 0.0014(7)
C20 0.0831(8) 0.0712(7) 0.0659(7) -0.0288(6) 0.0054(7) 0.0019(7)
C21 0.0776(8) 0.0670(7) 0.0611(7) -0.0309(6) 0.0024(7) -0.0042(7)
C22 0.0603(7) 0.0568(6) 0.0491(6) -0.0275(5) 0.0051(6) -0.0128(6)
C23 0.0512(8) 0.0401(7) 0.0317(7) -0.0080(5) -0.0054(6) -0.0184(6)
C24 0.0406(8) 0.0519(7) 0.0431(8) -0.0166(6) 0.0036(6) -0.0140(6)
C25 0.0651(9) 0.0758(8) 0.0447(8) -0.0327(6) 0.0179(7) -0.0394(6)
C26 0.0459(9) 0.0838(10) 0.0822(10) -0.0494(7) -0.0018(8) -0.0115(8)
C27 0.0567(10) 0.0821(10) 0.0798(11) -0.0441(8) 0.0068(9) -0.0172(8)
C28 0.0473(8) 0.0598(7) 0.0600(9) -0.0301(6) 0.0075(7) -0.0255(6)
O1 0.0350(5) 0.0495(6) 0.0484(6) -0.0050(5) 0.0037(5) -0.0032(5)
O2 0.0615(7) 0.1028(8) 0.0592(7) -0.0251(6) -0.0004(6) -0.0327(6)
O3 0.0634(7) 0.0753(6) 0.0900(8) -0.0339(5) -0.0092(6) -0.0297(5)
O4 0.0580(7) 0.0564(7) 0.0399(6) -0.0037(5) 0.0068(5) 0.0080(6)
O5 0.0857(8) 0.0430(6) 0.0444(6) -0.0048(5) 0.0230(6) -0.0112(6)
O6 0.0490(6) 0.0684(6) 0.0558(6) -0.0141(5) -0.0109(5) -0.0205(5)
O7 0.0552(6) 0.0634(6) 0.0654(7) -0.0038(5) -0.0103(6) -0.0199(5)
O8 0.1376(13) 0.1247(12) 0.1026(13) 0.0067(10) 0.0018(11) -0.0483(10)
O9 0.1332(12) 0.0854(8) 0.1096(11) -0.0309(7) -0.0207(9) -0.0229(8)

loop_
_atom_type_symbol
_atom_type_description
_atom_type_scat_dispersion_real
_atom_type_scat_dispersion_imag
_atom_type_scat_source
C C 0.0033 0.0016 'International Tables Vol C Tables 4.2.6.8 and 6.1.1.4'
H H 0.0000 0.0000 'International Tables Vol C Tables 4.2.6.8 and 6.1.1.4'
N N 0.0061 0.0033 'International Tables Vol C Tables 4.2.6.8 and 6.1.1.4'
O O 0.0106 0.0060 'International Tables Vol C Tables 4.2.6.8 and 6.1.1.4'
Zn Zn 0.2839 1.4301 'International Tables Vol C Tables 4.2.6.8 and 6.1.1.4'

loop_
_geom_angle_atom_site_label_1
_geom_angle_atom_site_label_2
_geom_angle_atom_site_label_3
_geom_angle
_geom_angle_site_symmetry_1
_geom_angle_site_symmetry_3
O1 Zn1 N1 119.62(6) . .
O1 Zn1 O4 99.68(5) . .
N1 Zn1 O4 96.99(5) . .
O1 Zn1 O3 127.05(6) . .
N1 Zn1 O3 108.95(6) . .
O4 Zn1 O3 93.85(6) . .
O1 Zn2 N4 119.47(6) 1_455 2_556
O1 Zn2 O5 102.34(6) 1_455 1_455
N4 Zn2 O5 97.92(5) 2_556 1_455
O1 Zn2 O6 123.47(6) 1_455 .
N4 Zn2 O6 112.30(6) 2_556 .
O5 Zn2 O6 91.14(6) 1_455 .
O1 Zn2 O7 96.02(5) 1_455 .
N4 Zn2 O7 94.94(5) 2_556 .
O5 Zn2 O7 148.50(5) 1_455 .
O6 Zn2 O7 57.36(5) . .
C2 N1 C3 106.44(13) . .
C2 N1 Zn1 129.73(10) . .
C3 N1 Zn1 123.71(10) . .
C2 N2 C8 107.15(13) . .
C2 N2 C9 127.98(13) . .
C8 N2 C9 124.87(14) . .
C22 N3 C16 107.37(14) . .
C22 N3 C14 127.75(14) . .
C16 N3 C14 124.88(12) . .
C16 N4 C17 106.23(15) . .
C16 N4 Zn2 128.24(10) . 2_556
C17 N4 Zn2 125.16(11) . 2_556
C2 C1 H1A 109.5 . .
C2 C1 H1B 109.5 . .
H1A C1 H1B 109.5 . .
C2 C1 H1C 109.5 . .
H1A C1 H1C 109.5 . .
H1B C1 H1C 109.5 . .
N1 C2 N2 111.36(12) . .
N1 C2 C1 123.37(15) . .
N2 C2 C1 125.14(14) . .
C8 C3 C4 121.72(14) . .
C8 C3 N1 107.93(13) . .
C4 C3 N1 130.28(16) . .
C5 C4 C3 118.09(18) . .
C5 C4 H4 121.0 . .
C3 C4 H4 121.0 . .
C4 C5 C6 119.74(17) . .
C4 C5 H5 120.1 . .
C6 C5 H5 120.1 . .
C7 C6 C5 122.36(17) . .
C7 C6 H6 118.8 . .
C5 C6 H6 118.8 . .
C6 C7 C8 117.91(18) . .
C6 C7 H7 121.0 . .
C8 C7 H7 121.0 . .
C3 C8 C7 120.16(15) . .
C3 C8 N2 107.10(13) . .
C7 C8 N2 132.71(16) . .
N2 C9 C10 111.01(12) . .
N2 C9 H9A 109.4 . .
C10 C9 H9A 109.4 . .
N2 C9 H9B 109.4 . .
C10 C9 H9B 109.4 . .
H9A C9 H9B 108.0 . .
C11 C10 C9 114.96(16) . .
C11 C10 H10A 108.5 . .
C9 C10 H10A 108.5 . .
C11 C10 H10B 108.5 . .
C9 C10 H10B 108.5 . .
H10A C10 H10B 107.5 . .
C10 C11 C12 110.75(13) . .
C10 C11 H11A 109.5 . .
C12 C11 H11A 109.5 . .
C10 C11 H11B 109.5 . .
C12 C11 H11B 109.5 . .
H11A C11 H11B 108.1 . .
C13 C12 C11 111.25(14) . .
C13 C12 H12A 109.4 . .
C11 C12 H12A 109.4 . .
C13 C12 H12B 109.4 . .
C11 C12 H12B 109.4 . .
H12A C12 H12B 108.0 . .
C12 C13 C14 117.80(15) . .
C12 C13 H13A 107.9 . .
C14 C13 H13A 107.9 . .
C12 C13 H13B 107.9 . .
C14 C13 H13B 107.9 . .
H13A C13 H13B 107.2 . .
N3 C14 C13 112.59(17) . .
N3 C14 H14A 109.1 . .
C13 C14 H14A 109.1 . .
N3 C14 H14B 109.1 . .
C13 C14 H14B 109.1 . .
H14A C14 H14B 107.8 . .
C16 C15 H15A 109.5 . .
C16 C15 H15B 109.5 . .
H15A C15 H15B 109.5 . .
C16 C15 H15C 109.5 . .
H15A C15 H15C 109.5 . .
H15B C15 H15C 109.5 . .
N4 C16 N3 111.28(12) . .
N4 C16 C15 124.39(17) . .
N3 C16 C15 124.31(16) . .
C18 C17 N4 129.90(18) . .
C18 C17 C22 121.86(16) . .
N4 C17 C22 108.19(14) . .
C17 C18 C19 117.7(2) . .
C17 C18 H18 121.1 . .
C19 C18 H18 121.1 . .
C20 C19 C18 118.27(17) . .
C20 C19 H19 120.9 . .
C18 C19 H19 120.9 . .
C21 C20 C19 124.54(19) . .
C21 C20 H20 117.7 . .
C19 C20 H20 117.7 . .
C20 C21 C22 116.2(2) . .
C20 C21 H21 121.9 . .
C22 C21 H21 121.9 . .
N3 C22 C21 131.71(18) . .
N3 C22 C17 106.90(14) . .
C21 C22 C17 121.39(16) . .
O4 C23 O5 125.56(12) . .
O4 C23 C24 117.82(13) . .
O5 C23 C24 116.62(12) . .
C24 C24 C23 124.12(17) 2_647 .
C24 C24 H24 117.9 2_647 .
C23 C24 H24 117.9 . .
O2 C25 O3 124.03(18) . .
O2 C25 C26 122.88(13) . .
O3 C25 C26 112.94(14) . .
C27 C26 C25 124.94(16) . .
C27 C26 H26 117.5 . .
C25 C26 H26 117.5 . .
C26 C27 C28 125.82(17) . .
C26 C27 H27 117.1 . .
C28 C27 H27 117.1 . .
O7 C28 O6 121.46(17) . .
O7 C28 C27 119.91(14) . .
O6 C28 C27 118.61(13) . .
Zn1 O1 Zn2 120.73(6) . 1_655
Zn1 O1 H1WA 106.1(11) . .
Zn2 O1 H1WA 124.8(11) 1_655 .
C25 O3 Zn1 101.10(11) . .
C23 O4 Zn1 130.10(10) . .
C23 O5 Zn2 128.42(10) . 1_655
C28 O6 Zn2 99.47(10) . .
C28 O7 Zn2 81.68(10) . .
H8WA O8 H8WB 103.6(6) . .
H9WA O9 H9WB 105.5(5) . .

loop_
_geom_bond_atom_site_label_1
_geom_bond_atom_site_label_2
_geom_bond_distance
_geom_bond_site_symmetry_2
Zn1 O1 1.8957(12) .
Zn1 N1 1.9989(14) .
Zn1 O4 2.0037(14) .
Zn1 O3 2.0147(15) .
Zn2 O1 1.9050(12) 1_455
Zn2 N4 2.0042(15) 2_556
Zn2 O5 2.0179(13) 1_455
Zn2 O6 2.0303(13) .
Zn2 O7 2.4444(15) .
N1 C2 1.331(2) .
N1 C3 1.4096(18) .
N2 C2 1.356(2) .
N2 C8 1.3915(19) .
N2 C9 1.468(2) .
N3 C22 1.3571(19) .
N3 C16 1.366(2) .
N3 C14 1.464(2) .
N4 C16 1.326(2) .
N4 C17 1.388(2) .
N4 Zn2 2.0042(15) 2_556
C1 C2 1.484(2) .
C1 H1A 0.9600 .
C1 H1B 0.9600 .
C1 H1C 0.9600 .
C3 C8 1.376(2) .
C3 C4 1.389(2) .
C4 C5 1.372(2) .
C4 H4 0.9300 .
C5 C6 1.391(3) .
C5 H5 0.9300 .
C6 C7 1.365(3) .
C6 H6 0.9300 .
C7 C8 1.386(2) .
C7 H7 0.9300 .
C9 C10 1.526(3) .
C9 H9A 0.9700 .
C9 H9B 0.9700 .
C10 C11 1.492(3) .
C10 H10A 0.9700 .
C10 H10B 0.9700 .
C11 C12 1.573(3) .
C11 H11A 0.9700 .
C11 H11B 0.9700 .
C12 C13 1.461(3) .
C12 H12A 0.9700 .
C12 H12B 0.9700 .
C13 C14 1.483(2) .
C13 H13A 0.9700 .
C13 H13B 0.9700 .
C14 H14A 0.9700 .
C14 H14B 0.9700 .
C15 C16 1.477(2) .
C15 H15A 0.9600 .
C15 H15B 0.9600 .
C15 H15C 0.9600 .
C17 C18 1.373(2) .
C17 C22 1.395(3) .
C18 C19 1.413(3) .
C18 H18 0.9300 .
C19 C20 1.398(3) .
C19 H19 0.9300 .
C20 C21 1.362(3) .
C20 H20 0.9300 .
C21 C22 1.387(3) .
C21 H21 0.9300 .
C23 O4 1.2471(18) .
C23 O5 1.2499(19) .
C23 C24 1.4755(18) .
C24 C24 1.297(3) 2_647
C24 H24 0.9300 .
C25 O2 1.221(2) .
C25 O3 1.2566(18) .
C25 C26 1.530(3) .
C26 C27 1.216(2) .
C26 H26 0.9300 .
C27 C28 1.512(3) .
C27 H27 0.9300 .
C28 O7 1.2208(19) .
C28 O6 1.2758(18) .
O1 Zn2 1.9050(12) 1_655
O1 H1WA 0.774(12) .
O5 Zn2 2.0179(13) 1_655
O8 H8WA 0.848(4) .
O8 H8WB 0.850(4) .
O9 H9WA 0.845(4) .
O9 H9WB 0.850(4) .

loop_
_geom_torsion_atom_site_label_1
_geom_torsion_atom_site_label_2
_geom_torsion_atom_site_label_3
_geom_torsion_atom_site_label_4
_geom_torsion
_geom_torsion_site_symmetry_1
_geom_torsion_site_symmetry_4
O1 Zn1 N1 C2 25.65(14) . .
O4 Zn1 N1 C2 130.99(13) . .
O3 Zn1 N1 C2 -132.49(13) . .
O1 Zn1 N1 C3 -149.86(11) . .
O4 Zn1 N1 C3 -44.52(12) . .
O3 Zn1 N1 C3 52.01(12) . .
C3 N1 C2 N2 1.36(16) . .
Zn1 N1 C2 N2 -174.74(10) . .
C3 N1 C2 C1 -174.74(14) . .
Zn1 N1 C2 C1 9.2(2) . .
C8 N2 C2 N1 -0.85(17) . .
C9 N2 C2 N1 -179.90(14) . .
C8 N2 C2 C1 175.18(15) . .
C9 N2 C2 C1 -3.9(3) . .
C2 N1 C3 C8 -1.36(16) . .
Zn1 N1 C3 C8 175.04(10) . .
C2 N1 C3 C4 175.68(15) . .
Zn1 N1 C3 C4 -7.9(2) . .
C8 C3 C4 C5 -1.2(2) . .
N1 C3 C4 C5 -177.89(15) . .
C3 C4 C5 C6 0.2(2) . .
C4 C5 C6 C7 0.2(3) . .
C5 C6 C7 C8 0.3(2) . .
C4 C3 C8 C7 1.8(2) . .
N1 C3 C8 C7 179.10(13) . .
C4 C3 C8 N2 -176.49(13) . .
N1 C3 C8 N2 0.85(16) . .
C6 C7 C8 C3 -1.3(2) . .
C6 C7 C8 N2 176.45(16) . .
C2 N2 C8 C3 -0.05(16) . .
C9 N2 C8 C3 179.04(14) . .
C2 N2 C8 C7 -177.98(17) . .
C9 N2 C8 C7 1.1(3) . .
C2 N2 C9 C10 -108.24(18) . .
C8 N2 C9 C10 72.87(19) . .
N2 C9 C10 C11 64.85(19) . .
C9 C10 C11 C12 67.1(2) . .
C10 C11 C12 C13 177.7(2) . .
C11 C12 C13 C14 173.7(2) . .
C22 N3 C14 C13 97.46(19) . .
C16 N3 C14 C13 -83.04(19) . .
C12 C13 C14 N3 -63.5(3) . .
C17 N4 C16 N3 1.63(17) . .
Zn2 N4 C16 N3 174.83(10) 2_556 .
C17 N4 C16 C15 -179.60(16) . .
Zn2 N4 C16 C15 -6.4(2) 2_556 .
C22 N3 C16 N4 -1.47(18) . .
C14 N3 C16 N4 178.95(14) . .
C22 N3 C16 C15 179.75(16) . .
C14 N3 C16 C15 0.2(2) . .
C16 N4 C17 C18 -178.66(18) . .
Zn2 N4 C17 C18 7.9(3) 2_556 .
C16 N4 C17 C22 -1.17(18) . .
Zn2 N4 C17 C22 -174.65(11) 2_556 .
N4 C17 C18 C19 179.19(17) . .
C22 C17 C18 C19 2.0(3) . .
C17 C18 C19 C20 -2.0(3) . .
C18 C19 C20 C21 2.0(3) . .
C19 C20 C21 C22 -1.8(3) . .
C16 N3 C22 C21 -179.51(19) . .
C14 N3 C22 C21 0.1(3) . .
C16 N3 C22 C17 0.66(18) . .
C14 N3 C22 C17 -179.77(15) . .
C20 C21 C22 N3 -178.23(18) . .
C20 C21 C22 C17 1.6(3) . .
C18 C17 C22 N3 178.03(16) . .
N4 C17 C22 N3 0.30(18) . .
C18 C17 C22 C21 -1.8(3) . .
N4 C17 C22 C21 -179.55(16) . .
O4 C23 C24 C24 12.6(3) . 2_647
O5 C23 C24 C24 -167.0(2) . 2_647
O2 C25 C26 C27 17.3(3) . .
O3 C25 C26 C27 -166.89(19) . .
C25 C26 C27 C28 -179.70(17) . .
C26 C27 C28 O7 -178.5(2) . .
C26 C27 C28 O6 2.8(3) . .
N1 Zn1 O1 Zn2 128.22(7) . 1_655
O4 Zn1 O1 Zn2 24.39(9) . 1_655
O3 Zn1 O1 Zn2 -77.97(8) . 1_655
O2 C25 O3 Zn1 3.5(2) . .
C26 C25 O3 Zn1 -172.23(12) . .
O1 Zn1 O3 C25 -76.23(12) . .
N1 Zn1 O3 C25 79.84(11) . .
O4 Zn1 O3 C25 178.59(11) . .
O5 C23 O4 Zn1 17.1(3) . .
C24 C23 O4 Zn1 -162.54(13) . .
O1 Zn1 O4 C23 -38.78(17) . .
N1 Zn1 O4 C23 -160.52(16) . .
O3 Zn1 O4 C23 89.83(16) . .
O4 C23 O5 Zn2 21.4(3) . 1_655
C24 C23 O5 Zn2 -158.96(12) . 1_655
O7 C28 O6 Zn2 -1.94(19) . .
C27 C28 O6 Zn2 176.75(13) . .
O1 Zn2 O6 C28 -73.11(11) 1_455 .
N4 Zn2 O6 C28 82.22(11) 2_556 .
O5 Zn2 O6 C28 -178.74(10) 1_455 .
O7 Zn2 O6 C28 0.98(9) . .
O6 C28 O7 Zn2 1.61(15) . .
C27 C28 O7 Zn2 -177.06(16) . .
O1 Zn2 O7 C28 125.21(11) 1_455 .
N4 Zn2 O7 C28 -114.42(11) 2_556 .
O5 Zn2 O7 C28 -0.49(15) 1_455 .
O6 Zn2 O7 C28 -1.02(10) . .
